data_4129008
loop_
_publ_author_name
'Mokhtarzadeh, Charles C.'
'Chan, Chinglin'
'Moore, Curtis E.'
'Rheingold, Arnold L.'
'Figueroa, Joshua S.'

_publ_section_title
;
 Side-On Coordination of Nitrous Oxide to a Mononuclear Cobalt Center.
;
_journal_issue 38
_journal_name_full 'Journal of the American Chemical Society'
_journal_page_first 15003
_journal_page_last 15007
_journal_paper_doi 10.1021/jacs.9b08241
_journal_volume 141
_journal_year 2019
_chemical_formula_moiety 'C47 H65 Co N O'
_chemical_formula_sum 'C47 H65 Co N O'
_chemical_formula_weight 718.93
_space_group_crystal_system orthorhombic
_space_group_IT_number 61
_space_group_name_Hall '-P 2ac 2ab'
_space_group_name_H-M_alt 'P b c a'
_atom_sites_solution_hydrogens mixed
_atom_sites_solution_primary dual
_audit_creation_date 2016-09-19
_audit_creation_method
;
Olex2 1.2
(compiled Jan 19 2015 12:28:14 for OlexSys, GUI svn.r4998)
;
_audit_update_record
;
2016-09-19 # Formatted by publCIF

;
_cell_angle_alpha 90
_cell_angle_beta 90
_cell_angle_gamma 90
_cell_formula_units_Z 8
_cell_length_a 17.3101(7)
_cell_length_b 20.4836(8)
_cell_length_c 23.4544(11)
_cell_measurement_reflns_used 3263
_cell_measurement_temperature 100
_cell_measurement_theta_max 24.61
_cell_measurement_theta_min 2.32
_cell_volume 8316.3(6)
_computing_cell_refinement 'SAINT v8.34A (Bruker, 2013)'
_computing_data_collection 'APEX2 v2013.6-2 (Bruker, 2013)'
_computing_data_reduction 'SAINT v8.34A (Bruker, 2013)'
_computing_molecular_graphics 'Olex2 (Dolomanov et al., 2009)'
_computing_publication_material 'Olex2 (Dolomanov et al., 2009)'
_computing_structure_refinement 'ShelXL (Sheldrick, 2008)'
_computing_structure_solution 'XT (Sheldrick, 2008)'
_diffrn_ambient_temperature 100
_diffrn_detector 'Bruker APEX CCD'
_diffrn_detector_area_resol_mean 8.0
_diffrn_detector_type 'CCD Area Detector'
_diffrn_measured_fraction_theta_full 0.994
_diffrn_measured_fraction_theta_max 0.994
_diffrn_measurement_device 'Kappa Four-Circle Diffractometer'
_diffrn_measurement_device_type 'Bruker APEX-II CCD'
_diffrn_measurement_method '\f and \w scans'
_diffrn_radiation_monochromator graphite
_diffrn_radiation_probe x-ray
_diffrn_radiation_type MoK\a
_diffrn_radiation_wavelength 0.71073
_diffrn_reflns_av_R_equivalents 0.0615
_diffrn_reflns_av_unetI/netI 0.0788
_diffrn_reflns_Laue_measured_fraction_full 0.994
_diffrn_reflns_Laue_measured_fraction_max 0.994
_diffrn_reflns_limit_h_max 20
_diffrn_reflns_limit_h_min -17
_diffrn_reflns_limit_k_max 24
_diffrn_reflns_limit_k_min -14
_diffrn_reflns_limit_l_max 19
_diffrn_reflns_limit_l_min -28
_diffrn_reflns_number 24476
_diffrn_reflns_point_group_measured_fraction_full 0.994
_diffrn_reflns_point_group_measured_fraction_max 0.994
_diffrn_reflns_theta_full 25.400
_diffrn_reflns_theta_max 25.400
_diffrn_reflns_theta_min 1.768
_diffrn_source 'sealed tube'
_diffrn_source_type fine-focus
_diffrn_standards_number 0
_exptl_absorpt_coefficient_mu 0.447
_exptl_absorpt_correction_T_max 0.2590
_exptl_absorpt_correction_T_min 0.2137
_exptl_absorpt_correction_type multi-scan
_exptl_absorpt_process_details
;
SADABS-2014/5 (Bruker,2014) was used for absorption correction.
wR2(int) was 0.0494 before and 0.0457 after correction.
The Ratio of minimum to maximum transmission is 0.8251.
The \l/2 correction factor is 0.00150.
;
_exptl_crystal_colour 'clear dark orange'
_exptl_crystal_colour_lustre clear
_exptl_crystal_colour_modifier dark
_exptl_crystal_colour_primary orange
_exptl_crystal_density_diffrn 1.148
_exptl_crystal_description block
_exptl_crystal_F_000 3112
_exptl_crystal_size_max 0.3
_exptl_crystal_size_mid 0.22
_exptl_crystal_size_min 0.19
_refine_diff_density_max 0.638
_refine_diff_density_min -0.563
_refine_diff_density_rms 0.068
_refine_ls_extinction_method none
_refine_ls_goodness_of_fit_ref 1.022
_refine_ls_hydrogen_treatment mixed
_refine_ls_matrix_type full
_refine_ls_number_parameters 472
_refine_ls_number_reflns 7611
_refine_ls_number_restraints 1
_refine_ls_restrained_S_all 1.023
_refine_ls_R_factor_all 0.1028
_refine_ls_R_factor_gt 0.0593
_refine_ls_shift/su_max 0.001
_refine_ls_shift/su_mean 0.000
_refine_ls_structure_factor_coef Fsqd
_refine_ls_weighting_details 'w=1/[\s^2^(Fo^2^)+(0.0713P)^2^+7.3661P] where P=(Fo^2^+2Fc^2^)/3'
_refine_ls_weighting_scheme calc
_refine_ls_wR_factor_gt 0.1408
_refine_ls_wR_factor_ref 0.1600
_reflns_Friedel_coverage 0.000
_reflns_number_gt 4982
_reflns_number_total 7611
_reflns_threshold_expression 'I > 2\s(I)'
_cod_data_source_file ja9b08241_si_002.cif
_cod_data_source_block jfig1387
_cod_database_code 4129008
_shelx_space_group_comment
;
The symmetry employed for this shelxl refinement is uniquely defined
by the following loop, which should always be used as a source of
symmetry information in preference to the above space-group names.
They are only intended as comments.
;
_olex2_refinement_description
;
1. Fixed Uiso
 At 1.2 times of:
  All C(H) groups
 At 1.5 times of:
  All C(H,H,H) groups
2. Restrained distances
 H1-O1
 0.82 with sigma of 0.02
3.a Ternary CH refined with riding coordinates:
 C10(H10), C20(H20), C25(H25), C35(H35), C15(H15), C30(H30)
3.b Aromatic/amide H refined with riding coordinates:
 C4(H4), C13(H13), C6(H6), C5(H5), C18(H18), C28(H28), C33(H33)
3.c Idealised Me refined as rotating group:
 C11(H11A,H11B,H11C), C32(H32A,H32B,H32C), C26(H26A,H26B,H26C), C12(H12A,H12B,
 H12C), C47(H47A,H47B,H47C), C43(H43A,H43B,H43C), C46(H46A,H46B,H46C), C22(H22A,
 H22B,H22C), C21(H21A,H21B,H21C), C27(H27A,H27B,H27C), C45(H45A,H45B,H45C),
 C44(H44A,H44B,H44C), C37(H37A,H37B,H37C), C16(H16A,H16B,H16C), C17(H17A,H17B,
 H17C), C36(H36A,H36B,H36C), C31(H31A,H31B,H31C)
;
_shelx_shelxl_version_number 2014/7
_olex2_submission_special_instructions 'No special instructions were received'

loop_
_space_group_symop_operation_xyz
'x, y, z'
'-x+1/2, -y, z+1/2'
'-x, y+1/2, -z+1/2'
'x+1/2, -y+1/2, -z'
'-x, -y, -z'
'x-1/2, y, -z-1/2'
'x, -y-1/2, z-1/2'
'-x-1/2, y-1/2, z'

loop_
_atom_site_label
_atom_site_type_symbol
_atom_site_fract_x
_atom_site_fract_y
_atom_site_fract_z
_atom_site_U_iso_or_equiv
_atom_site_adp_type
_atom_site_occupancy
_atom_site_site_symmetry_order
_atom_site_calc_flag
_atom_site_refinement_flags_posn
Co1 Co 0.13809(3) 0.68990(2) 0.70299(2) 0.02407(16) Uani 1 1 d .
N2 N 0.22877(16) 0.60086(12) 0.63027(11) 0.0165(6) Uani 1 1 d .
C9 C 0.37779(19) 0.66904(14) 0.53308(13) 0.0165(7) Uani 1 1 d .
C3 C 0.31434(19) 0.56221(14) 0.55700(14) 0.0170(7) Uani 1 1 d .
C8 C 0.31351(19) 0.62747(14) 0.52787(13) 0.0158(7) Uani 1 1 d .
C4 C 0.3581(2) 0.51094(15) 0.53470(14) 0.0189(7) Uani 1 1 d .
H4 H 0.3855 0.5169 0.5000 0.023 Uiso 1 1 calc R
C13 C 0.37674(19) 0.72833(15) 0.50398(14) 0.0185(7) Uani 1 1 d .
H13 H 0.4200 0.7566 0.5074 0.022 Uiso 1 1 calc R
C6 C 0.32001(19) 0.44108(15) 0.61227(15) 0.0207(8) Uani 1 1 d .
H6 H 0.3236 0.4002 0.6313 0.025 Uiso 1 1 calc R
C24 C 0.1488(2) 0.45271(16) 0.67981(16) 0.0242(8) Uani 1 1 d .
C5 C 0.3618(2) 0.45141(15) 0.56271(16) 0.0231(8) Uani 1 1 d .
H5 H 0.3932 0.4174 0.5478 0.028 Uiso 1 1 calc R
C10 C 0.44587(19) 0.65050(15) 0.57105(14) 0.0165(7) Uani 1 1 d .
H10 H 0.4510 0.6019 0.5694 0.020 Uiso 1 1 calc R
C2 C 0.27279(18) 0.55045(14) 0.60652(14) 0.0152(7) Uani 1 1 d .
C19 C 0.2494(2) 0.64599(15) 0.49513(14) 0.0195(7) Uani 1 1 d .
C23 C 0.2241(2) 0.47869(15) 0.68633(15) 0.0206(8) Uani 1 1 d .
C38 C 0.0714(2) 0.77394(15) 0.71584(15) 0.0224(8) Uani 1 1 d .
C42 C 0.1034(2) 0.77595(15) 0.66064(16) 0.0237(8) Uani 1 1 d .
C18 C 0.2519(2) 0.70584(15) 0.46662(14) 0.0220(8) Uani 1 1 d .
H18 H 0.2089 0.7183 0.4439 0.026 Uiso 1 1 calc R
C7 C 0.27286(19) 0.48978(15) 0.63458(14) 0.0183(7) Uani 1 1 d .
C14 C 0.3150(2) 0.74790(15) 0.47017(14) 0.0209(8) Uani 1 1 d .
C41 C 0.1854(2) 0.77261(15) 0.66609(16) 0.0259(8) Uani 1 1 d .
C34 C 0.2519(2) 0.49584(17) 0.74016(16) 0.0276(9) Uani 1 1 d .
C20 C 0.1789(2) 0.60204(16) 0.48891(15) 0.0232(8) Uani 1 1 d .
H20 H 0.1831 0.5677 0.5190 0.028 Uiso 1 1 calc R
O1 O 0.0807(2) 0.63327(15) 0.74601(18) 0.0798(14) Uani 1 1 d D
C39 C 0.1341(2) 0.77268(16) 0.75628(16) 0.0271(8) Uani 1 1 d .
C28 C 0.1042(2) 0.44300(17) 0.72832(17) 0.0299(9) Uani 1 1 d .
H28 H 0.0538 0.4253 0.7242 0.036 Uiso 1 1 calc R
C40 C 0.2044(2) 0.77299(17) 0.72527(18) 0.0289(9) Uani 1 1 d .
C11 C 0.4304(2) 0.66857(18) 0.63317(15) 0.0269(8) Uani 1 1 d .
H11A H 0.4258 0.7161 0.6366 0.040 Uiso 1 1 calc GR
H11B H 0.4732 0.6532 0.6570 0.040 Uiso 1 1 calc GR
H11C H 0.3822 0.6480 0.6458 0.040 Uiso 1 1 calc GR
C25 C 0.1147(2) 0.43808(17) 0.62177(17) 0.0305(9) Uani 1 1 d .
H25 H 0.1584 0.4334 0.5942 0.037 Uiso 1 1 calc R
C35 C 0.3319(2) 0.5248(2) 0.74735(17) 0.0371(10) Uani 1 1 d .
H35 H 0.3507 0.5378 0.7087 0.045 Uiso 1 1 calc R
C1 C 0.1920(2) 0.63334(16) 0.66061(15) 0.0222(8) Uani 1 1 d .
C15 C 0.3127(2) 0.81324(16) 0.43908(15) 0.0255(8) Uani 1 1 d .
H15 H 0.2946 0.8047 0.3993 0.031 Uiso 1 1 calc R
C33 C 0.2041(3) 0.48467(18) 0.78750(16) 0.0348(10) Uani 1 1 d .
H33 H 0.2226 0.4956 0.8244 0.042 Uiso 1 1 calc R
C29 C 0.1303(2) 0.45799(18) 0.78195(18) 0.0334(10) Uani 1 1 d .
C32 C 0.1130(2) 0.3986(2) 0.87506(17) 0.0394(10) Uani 1 1 d .
H32A H 0.1240 0.3578 0.8548 0.059 Uiso 1 1 calc GR
H32B H 0.0763 0.3901 0.9060 0.059 Uiso 1 1 calc GR
H32C H 0.1610 0.4163 0.8909 0.059 Uiso 1 1 calc GR
C26 C 0.0637(3) 0.49458(19) 0.60143(19) 0.0416(11) Uani 1 1 d .
H26A H 0.0200 0.4999 0.6276 0.062 Uiso 1 1 calc GR
H26B H 0.0443 0.4851 0.5631 0.062 Uiso 1 1 calc GR
H26C H 0.0941 0.5349 0.6006 0.062 Uiso 1 1 calc GR
C12 C 0.5231(2) 0.67918(18) 0.55235(17) 0.0315(9) Uani 1 1 d .
H12A H 0.5320 0.6690 0.5121 0.047 Uiso 1 1 calc GR
H12B H 0.5647 0.6604 0.5755 0.047 Uiso 1 1 calc GR
H12C H 0.5222 0.7267 0.5575 0.047 Uiso 1 1 calc GR
C47 C 0.0594(2) 0.78232(19) 0.60599(17) 0.0378(10) Uani 1 1 d .
H47A H 0.0914 0.7666 0.5743 0.057 Uiso 1 1 calc GR
H47B H 0.0461 0.8283 0.5997 0.057 Uiso 1 1 calc GR
H47C H 0.0120 0.7563 0.6082 0.057 Uiso 1 1 calc GR
C30 C 0.0786(3) 0.4474(2) 0.83408(19) 0.0465(12) Uani 1 1 d .
H30 H 0.0300 0.4270 0.8194 0.056 Uiso 1 1 calc R
C43 C -0.0125(2) 0.77072(19) 0.73130(18) 0.0356(10) Uani 1 1 d .
H43A H -0.0435 0.7662 0.6966 0.053 Uiso 1 1 calc GR
H43B H -0.0273 0.8108 0.7513 0.053 Uiso 1 1 calc GR
H43C H -0.0215 0.7330 0.7562 0.053 Uiso 1 1 calc GR
C46 C 0.2424(2) 0.77338(17) 0.61806(18) 0.0368(10) Uani 1 1 d .
H46A H 0.2859 0.7447 0.6273 0.055 Uiso 1 1 calc GR
H46B H 0.2614 0.8180 0.6123 0.055 Uiso 1 1 calc GR
H46C H 0.2173 0.7580 0.5831 0.055 Uiso 1 1 calc GR
C22 C 0.1034(2) 0.63749(19) 0.4989(2) 0.0502(13) Uani 1 1 d .
H22A H 0.1044 0.6584 0.5365 0.075 Uiso 1 1 calc GR
H22B H 0.0606 0.6062 0.4973 0.075 Uiso 1 1 calc GR
H22C H 0.0963 0.6709 0.4695 0.075 Uiso 1 1 calc GR
C21 C 0.1782(3) 0.5670(2) 0.43184(19) 0.0471(12) Uani 1 1 d .
H21A H 0.1798 0.5991 0.4009 0.071 Uiso 1 1 calc GR
H21B H 0.1311 0.5408 0.4286 0.071 Uiso 1 1 calc GR
H21C H 0.2235 0.5383 0.4292 0.071 Uiso 1 1 calc GR
C27 C 0.0676(2) 0.37433(19) 0.6204(2) 0.0444(11) Uani 1 1 d .
H27A H 0.0985 0.3388 0.6366 0.067 Uiso 1 1 calc GR
H27B H 0.0540 0.3638 0.5809 0.067 Uiso 1 1 calc GR
H27C H 0.0203 0.3798 0.6429 0.067 Uiso 1 1 calc GR
C45 C 0.2847(2) 0.7756(2) 0.7497(2) 0.0461(12) Uani 1 1 d .
H45A H 0.2845 0.7570 0.7882 0.069 Uiso 1 1 calc GR
H45B H 0.3020 0.8211 0.7515 0.069 Uiso 1 1 calc GR
H45C H 0.3199 0.7506 0.7254 0.069 Uiso 1 1 calc GR
C44 C 0.1249(3) 0.7696(2) 0.81967(18) 0.0450(11) Uani 1 1 d .
H44A H 0.0881 0.7350 0.8295 0.067 Uiso 1 1 calc GR
H44B H 0.1055 0.8115 0.8337 0.067 Uiso 1 1 calc GR
H44C H 0.1750 0.7602 0.8373 0.067 Uiso 1 1 calc GR
C37 C 0.3882(3) 0.4741(3) 0.7709(2) 0.0601(14) Uani 1 1 d .
H37A H 0.3714 0.4605 0.8090 0.090 Uiso 1 1 calc GR
H37B H 0.4400 0.4932 0.7733 0.090 Uiso 1 1 calc GR
H37C H 0.3893 0.4361 0.7456 0.090 Uiso 1 1 calc GR
C16 C 0.2551(3) 0.8586(2) 0.4666(2) 0.0601(15) Uani 1 1 d .
H16A H 0.2049 0.8368 0.4693 0.090 Uiso 1 1 calc GR
H16B H 0.2500 0.8982 0.4435 0.090 Uiso 1 1 calc GR
H16C H 0.2730 0.8703 0.5049 0.090 Uiso 1 1 calc GR
C17 C 0.3894(3) 0.8482(2) 0.4351(2) 0.0588(15) Uani 1 1 d .
H17A H 0.4073 0.8595 0.4735 0.088 Uiso 1 1 calc GR
H17B H 0.3833 0.8881 0.4126 0.088 Uiso 1 1 calc GR
H17C H 0.4274 0.8196 0.4167 0.088 Uiso 1 1 calc GR
C36 C 0.3319(3) 0.5855(2) 0.7843(2) 0.0660(15) Uani 1 1 d .
H36A H 0.2925 0.6160 0.7706 0.099 Uiso 1 1 calc GR
H36B H 0.3828 0.6064 0.7825 0.099 Uiso 1 1 calc GR
H36C H 0.3206 0.5734 0.8239 0.099 Uiso 1 1 calc GR
C31 C 0.0550(4) 0.5094(2) 0.8615(2) 0.080(2) Uani 1 1 d .
H31A H 0.1003 0.5306 0.8784 0.120 Uiso 1 1 calc GR
H31B H 0.0169 0.5004 0.8914 0.120 Uiso 1 1 calc GR
H31C H 0.0321 0.5384 0.8329 0.120 Uiso 1 1 calc GR
H1 H 0.0473(19) 0.6014(15) 0.7439(18) 0.036(12) Uiso 1 1 d D

loop_
_atom_site_aniso_label
_atom_site_aniso_U_11
_atom_site_aniso_U_22
_atom_site_aniso_U_33
_atom_site_aniso_U_23
_atom_site_aniso_U_13
_atom_site_aniso_U_12
Co1 0.0255(3) 0.0193(2) 0.0275(3) 0.0011(2) 0.0081(2) 0.0035(2)
N2 0.0172(15) 0.0182(14) 0.0141(14) 0.0012(12) 0.0022(13) 0.0017(12)
C9 0.023(2) 0.0156(15) 0.0109(16) -0.0043(13) 0.0018(15) 0.0025(13)
C3 0.0163(19) 0.0168(16) 0.0179(18) -0.0036(13) -0.0040(15) -0.0010(13)
C8 0.0206(19) 0.0179(16) 0.0089(16) -0.0032(13) 0.0016(15) 0.0031(13)
C4 0.0197(18) 0.0222(17) 0.0147(17) -0.0029(14) 0.0004(16) 0.0005(14)
C13 0.0205(19) 0.0207(16) 0.0144(17) -0.0025(14) 0.0016(15) -0.0005(14)
C6 0.0208(19) 0.0156(16) 0.026(2) 0.0004(14) 0.0004(16) 0.0000(14)
C24 0.020(2) 0.0197(17) 0.032(2) 0.0096(15) 0.0082(17) 0.0070(14)
C5 0.0198(19) 0.0166(16) 0.033(2) -0.0051(15) 0.0030(18) 0.0024(14)
C10 0.0193(18) 0.0137(16) 0.0166(17) 0.0002(13) -0.0006(15) 0.0016(13)
C2 0.0131(17) 0.0159(16) 0.0166(17) -0.0018(14) -0.0022(14) -0.0002(12)
C19 0.024(2) 0.0212(17) 0.0130(17) -0.0025(14) 0.0000(16) 0.0034(14)
C23 0.0204(19) 0.0183(16) 0.0230(19) 0.0066(14) 0.0052(16) 0.0051(14)
C38 0.0215(19) 0.0182(17) 0.027(2) 0.0004(15) 0.0040(16) 0.0038(14)
C42 0.028(2) 0.0162(17) 0.027(2) 0.0021(15) -0.0006(18) 0.0022(14)
C18 0.026(2) 0.0244(18) 0.0159(17) -0.0006(14) -0.0054(16) 0.0069(15)
C7 0.0167(18) 0.0196(17) 0.0184(18) 0.0013(14) -0.0024(15) -0.0031(13)
C14 0.027(2) 0.0207(17) 0.0145(17) -0.0004(14) 0.0029(16) 0.0054(14)
C41 0.030(2) 0.0125(16) 0.035(2) 0.0023(15) 0.0053(19) 0.0005(14)
C34 0.028(2) 0.0283(19) 0.026(2) 0.0088(16) 0.0046(18) 0.0068(16)
C20 0.023(2) 0.0239(18) 0.0225(19) 0.0007(15) -0.0038(17) 0.0007(15)
O1 0.097(3) 0.0314(18) 0.111(3) 0.0157(19) 0.072(3) 0.0041(19)
C39 0.032(2) 0.0236(18) 0.026(2) -0.0052(15) 0.0028(19) 0.0011(16)
C28 0.025(2) 0.029(2) 0.036(2) 0.0096(17) 0.0082(19) 0.0055(16)
C40 0.022(2) 0.0241(19) 0.041(2) -0.0020(17) -0.0035(19) -0.0016(15)
C11 0.024(2) 0.037(2) 0.0200(19) 0.0003(16) -0.0033(17) 0.0001(16)
C25 0.020(2) 0.035(2) 0.037(2) -0.0007(17) 0.0049(18) -0.0057(16)
C35 0.037(2) 0.054(3) 0.020(2) 0.0087(19) -0.0048(19) -0.003(2)
C1 0.023(2) 0.0206(17) 0.0231(19) 0.0063(15) -0.0023(17) -0.0049(15)
C15 0.034(2) 0.0233(18) 0.0190(18) 0.0080(15) -0.0043(17) 0.0027(16)
C33 0.052(3) 0.035(2) 0.017(2) 0.0064(16) 0.000(2) 0.0130(19)
C29 0.028(2) 0.031(2) 0.041(3) 0.0160(18) 0.014(2) 0.0103(17)
C32 0.040(3) 0.053(3) 0.025(2) 0.0084(19) 0.001(2) -0.014(2)
C26 0.043(3) 0.037(2) 0.045(3) 0.010(2) -0.011(2) -0.0113(19)
C12 0.021(2) 0.045(2) 0.029(2) 0.0082(18) -0.0019(18) 0.0011(17)
C47 0.043(3) 0.037(2) 0.033(2) 0.0033(19) -0.002(2) -0.0005(19)
C30 0.046(3) 0.054(3) 0.040(3) 0.017(2) 0.017(2) 0.008(2)
C43 0.027(2) 0.039(2) 0.041(2) 0.0014(19) 0.005(2) 0.0066(18)
C46 0.038(2) 0.0255(19) 0.046(3) 0.0041(18) 0.021(2) 0.0022(17)
C22 0.026(2) 0.036(2) 0.088(4) -0.009(2) -0.004(3) 0.0021(18)
C21 0.051(3) 0.051(3) 0.039(3) -0.018(2) 0.005(2) -0.026(2)
C27 0.032(3) 0.035(2) 0.065(3) -0.003(2) -0.006(2) -0.0064(18)
C45 0.027(2) 0.053(3) 0.059(3) 0.002(2) -0.009(2) -0.007(2)
C44 0.054(3) 0.050(3) 0.030(2) -0.007(2) -0.003(2) 0.004(2)
C37 0.029(3) 0.093(4) 0.058(3) 0.013(3) 0.001(3) 0.006(3)
C16 0.054(3) 0.032(2) 0.094(4) 0.026(2) 0.025(3) 0.016(2)
C17 0.043(3) 0.047(3) 0.087(4) 0.044(3) 0.010(3) 0.007(2)
C36 0.060(4) 0.069(3) 0.070(4) -0.017(3) -0.021(3) -0.012(3)
C31 0.110(5) 0.059(3) 0.071(4) 0.012(3) 0.061(4) 0.028(3)

loop_
_atom_type_symbol
_atom_type_description
_atom_type_scat_dispersion_real
_atom_type_scat_dispersion_imag
_atom_type_scat_source
C C 0.0033 0.0016 'International Tables Vol C Tables 4.2.6.8 and 6.1.1.4'
H H 0.0000 0.0000 'International Tables Vol C Tables 4.2.6.8 and 6.1.1.4'
N N 0.0061 0.0033 'International Tables Vol C Tables 4.2.6.8 and 6.1.1.4'
O O 0.0106 0.0060 'International Tables Vol C Tables 4.2.6.8 and 6.1.1.4'
Co Co 0.3494 0.9721 'International Tables Vol C Tables 4.2.6.8 and 6.1.1.4'

loop_
_geom_angle_atom_site_label_1
_geom_angle_atom_site_label_2
_geom_angle_atom_site_label_3
_geom_angle
C38 Co1 C42 39.13(13)
C38 Co1 C39 40.11(14)
C38 Co1 C40 66.60(14)
C42 Co1 C40 66.40(14)
C41 Co1 C38 66.78(14)
C41 Co1 C42 39.91(14)
C41 Co1 C39 66.59(14)
C41 Co1 C40 39.79(15)
O1 Co1 C38 98.18(14)
O1 Co1 C42 129.33(16)
O1 Co1 C41 164.41(14)
O1 Co1 C39 99.50(16)
O1 Co1 C40 131.86(18)
C39 Co1 C42 66.29(14)
C39 Co1 C40 39.22(14)
C1 Co1 C38 154.11(15)
C1 Co1 C42 115.34(15)
C1 Co1 C41 95.25(14)
C1 Co1 O1 100.31(15)
C1 Co1 C39 150.19(15)
C1 Co1 C40 112.00(15)
C1 N2 C2 164.5(3)
C8 C9 C10 120.7(3)
C13 C9 C8 118.4(3)
C13 C9 C10 120.9(3)
C4 C3 C8 120.3(3)
C2 C3 C8 122.1(3)
C2 C3 C4 117.6(3)
C9 C8 C3 119.5(3)
C19 C8 C9 120.7(3)
C19 C8 C3 119.9(3)
C3 C4 H4 119.7
C5 C4 C3 120.6(3)
C5 C4 H4 119.7
C9 C13 H13 118.6
C14 C13 C9 122.7(3)
C14 C13 H13 118.6
C5 C6 H6 119.6
C5 C6 C7 120.8(3)
C7 C6 H6 119.6
C23 C24 C25 122.0(3)
C28 C24 C23 118.5(4)
C28 C24 C25 119.4(3)
C4 C5 H5 119.7
C6 C5 C4 120.5(3)
C6 C5 H5 119.7
C9 C10 H10 107.1
C9 C10 C11 111.2(3)
C11 C10 H10 107.1
C12 C10 C9 114.4(3)
C12 C10 H10 107.1
C12 C10 C11 109.6(3)
N2 C2 C7 117.8(3)
C3 C2 N2 119.2(3)
C3 C2 C7 123.0(3)
C8 C19 C20 121.8(3)
C18 C19 C8 118.4(3)
C18 C19 C20 119.8(3)
C24 C23 C7 119.3(3)
C34 C23 C24 120.6(3)
C34 C23 C7 120.1(3)
C42 C38 Co1 71.06(19)
C42 C38 C39 108.1(3)
C42 C38 C43 127.2(3)
C39 C38 Co1 70.44(19)
C39 C38 C43 124.7(3)
C43 C38 Co1 122.2(2)
C38 C42 Co1 69.81(19)
C38 C42 C41 107.9(3)
C38 C42 C47 126.2(3)
C41 C42 Co1 68.55(19)
C41 C42 C47 125.9(3)
C47 C42 Co1 128.4(2)
C19 C18 H18 118.7
C14 C18 C19 122.6(3)
C14 C18 H18 118.7
C6 C7 C2 117.3(3)
C6 C7 C23 121.8(3)
C2 C7 C23 120.9(3)
C13 C14 C18 117.3(3)
C13 C14 C15 123.1(3)
C18 C14 C15 119.6(3)
C42 C41 Co1 71.53(19)
C42 C41 C46 126.0(4)
C40 C41 Co1 71.9(2)
C40 C41 C42 108.5(3)
C40 C41 C46 125.4(3)
C46 C41 Co1 125.7(2)
C23 C34 C35 120.9(3)
C23 C34 C33 118.1(4)
C33 C34 C35 120.9(4)
C19 C20 H20 106.9
C22 C20 C19 113.2(3)
C22 C20 H20 106.9
C22 C20 C21 110.9(3)
C21 C20 C19 111.7(3)
C21 C20 H20 106.9
Co1 O1 H1 143(3)
C38 C39 Co1 69.45(19)
C38 C39 C44 125.1(3)
C40 C39 Co1 70.8(2)
C40 C39 C38 108.0(3)
C40 C39 C44 126.9(4)
C44 C39 Co1 123.9(3)
C24 C28 H28 118.8
C29 C28 C24 122.4(4)
C29 C28 H28 118.8
C41 C40 Co1 68.31(19)
C41 C40 C45 125.7(4)
C39 C40 Co1 70.0(2)
C39 C40 C41 107.5(3)
C39 C40 C45 126.7(4)
C45 C40 Co1 128.6(3)
C10 C11 H11A 109.5
C10 C11 H11B 109.5
C10 C11 H11C 109.5
H11A C11 H11B 109.5
H11A C11 H11C 109.5
H11B C11 H11C 109.5
C24 C25 H25 107.8
C24 C25 C26 110.8(3)
C24 C25 C27 113.1(3)
C26 C25 H25 107.8
C26 C25 C27 109.2(3)
C27 C25 H25 107.8
C34 C35 H35 107.5
C34 C35 C37 110.9(3)
C34 C35 C36 112.7(4)
C37 C35 H35 107.5
C36 C35 H35 107.5
C36 C35 C37 110.5(4)
N2 C1 Co1 174.4(3)
C14 C15 H15 107.5
C16 C15 C14 110.7(3)
C16 C15 H15 107.5
C16 C15 C17 108.4(3)
C17 C15 C14 115.0(3)
C17 C15 H15 107.5
C34 C33 H33 119.0
C29 C33 C34 122.0(4)
C29 C33 H33 119.0
C28 C29 C33 118.3(4)
C28 C29 C30 120.5(4)
C33 C29 C30 121.1(4)
H32A C32 H32B 109.5
H32A C32 H32C 109.5
H32B C32 H32C 109.5
C30 C32 H32A 109.5
C30 C32 H32B 109.5
C30 C32 H32C 109.5
C25 C26 H26A 109.5
C25 C26 H26B 109.5
C25 C26 H26C 109.5
H26A C26 H26B 109.5
H26A C26 H26C 109.5
H26B C26 H26C 109.5
C10 C12 H12A 109.5
C10 C12 H12B 109.5
C10 C12 H12C 109.5
H12A C12 H12B 109.5
H12A C12 H12C 109.5
H12B C12 H12C 109.5
C42 C47 H47A 109.5
C42 C47 H47B 109.5
C42 C47 H47C 109.5
H47A C47 H47B 109.5
H47A C47 H47C 109.5
H47B C47 H47C 109.5
C29 C30 H30 106.0
C32 C30 C29 111.8(4)
C32 C30 H30 106.0
C31 C30 C29 112.7(4)
C31 C30 C32 113.6(4)
C31 C30 H30 106.0
C38 C43 H43A 109.5
C38 C43 H43B 109.5
C38 C43 H43C 109.5
H43A C43 H43B 109.5
H43A C43 H43C 109.5
H43B C43 H43C 109.5
C41 C46 H46A 109.5
C41 C46 H46B 109.5
C41 C46 H46C 109.5
H46A C46 H46B 109.5
H46A C46 H46C 109.5
H46B C46 H46C 109.5
C20 C22 H22A 109.5
C20 C22 H22B 109.5
C20 C22 H22C 109.5
H22A C22 H22B 109.5
H22A C22 H22C 109.5
H22B C22 H22C 109.5
C20 C21 H21A 109.5
C20 C21 H21B 109.5
C20 C21 H21C 109.5
H21A C21 H21B 109.5
H21A C21 H21C 109.5
H21B C21 H21C 109.5
C25 C27 H27A 109.5
C25 C27 H27B 109.5
C25 C27 H27C 109.5
H27A C27 H27B 109.5
H27A C27 H27C 109.5
H27B C27 H27C 109.5
C40 C45 H45A 109.5
C40 C45 H45B 109.5
C40 C45 H45C 109.5
H45A C45 H45B 109.5
H45A C45 H45C 109.5
H45B C45 H45C 109.5
C39 C44 H44A 109.5
C39 C44 H44B 109.5
C39 C44 H44C 109.5
H44A C44 H44B 109.5
H44A C44 H44C 109.5
H44B C44 H44C 109.5
C35 C37 H37A 109.5
C35 C37 H37B 109.5
C35 C37 H37C 109.5
H37A C37 H37B 109.5
H37A C37 H37C 109.5
H37B C37 H37C 109.5
C15 C16 H16A 109.5
C15 C16 H16B 109.5
C15 C16 H16C 109.5
H16A C16 H16B 109.5
H16A C16 H16C 109.5
H16B C16 H16C 109.5
C15 C17 H17A 109.5
C15 C17 H17B 109.5
C15 C17 H17C 109.5
H17A C17 H17B 109.5
H17A C17 H17C 109.5
H17B C17 H17C 109.5
C35 C36 H36A 109.5
C35 C36 H36B 109.5
C35 C36 H36C 109.5
H36A C36 H36B 109.5
H36A C36 H36C 109.5
H36B C36 H36C 109.5
C30 C31 H31A 109.5
C30 C31 H31B 109.5
C30 C31 H31C 109.5
H31A C31 H31B 109.5
H31A C31 H31C 109.5
H31B C31 H31C 109.5

loop_
_geom_bond_atom_site_label_1
_geom_bond_atom_site_label_2
_geom_bond_distance
Co1 C38 2.094(3)
Co1 C42 2.111(3)
Co1 C41 2.071(3)
Co1 O1 1.831(3)
Co1 C39 2.108(3)
Co1 C40 2.119(4)
Co1 C1 1.789(4)
N2 C2 1.399(4)
N2 C1 1.164(4)
C9 C8 1.406(4)
C9 C13 1.393(4)
C9 C10 1.525(5)
C3 C8 1.501(4)
C3 C4 1.396(4)
C3 C2 1.387(5)
C8 C19 1.402(5)
C4 H4 0.9500
C4 C5 1.386(5)
C13 H13 0.9500
C13 C14 1.390(5)
C6 H6 0.9500
C6 C5 1.385(5)
C6 C7 1.391(5)
C24 C23 1.416(5)
C24 C28 1.389(5)
C24 C25 1.514(5)
C5 H5 0.9500
C10 H10 1.0000
C10 C11 1.527(5)
C10 C12 1.525(5)
C2 C7 1.406(4)
C19 C18 1.397(4)
C19 C20 1.523(5)
C23 C7 1.496(5)
C23 C34 1.396(5)
C38 C42 1.408(5)
C38 C39 1.441(5)
C38 C43 1.499(5)
C42 C41 1.428(5)
C42 C47 1.496(5)
C18 H18 0.9500
C18 C14 1.393(5)
C14 C15 1.525(4)
C41 C40 1.427(5)
C41 C46 1.498(5)
C34 C35 1.515(6)
C34 C33 1.403(5)
C20 H20 1.0000
C20 C22 1.514(5)
C20 C21 1.519(5)
O1 H1 0.873(18)
C39 C40 1.419(5)
C39 C44 1.497(5)
C28 H28 0.9500
C28 C29 1.371(6)
C40 C45 1.504(5)
C11 H11A 0.9800
C11 H11B 0.9800
C11 H11C 0.9800
C25 H25 1.0000
C25 C26 1.532(5)
C25 C27 1.540(5)
C35 H35 1.0000
C35 C37 1.529(6)
C35 C36 1.516(6)
C15 H15 1.0000
C15 C16 1.508(5)
C15 C17 1.512(6)
C33 H33 0.9500
C33 C29 1.396(6)
C29 C30 1.531(5)
C32 H32A 0.9800
C32 H32B 0.9800
C32 H32C 0.9800
C32 C30 1.509(6)
C26 H26A 0.9800
C26 H26B 0.9800
C26 H26C 0.9800
C12 H12A 0.9800
C12 H12B 0.9800
C12 H12C 0.9800
C47 H47A 0.9800
C47 H47B 0.9800
C47 H47C 0.9800
C30 H30 1.0000
C30 C31 1.482(6)
C43 H43A 0.9800
C43 H43B 0.9800
C43 H43C 0.9800
C46 H46A 0.9800
C46 H46B 0.9800
C46 H46C 0.9800
C22 H22A 0.9800
C22 H22B 0.9800
C22 H22C 0.9800
C21 H21A 0.9800
C21 H21B 0.9800
C21 H21C 0.9800
C27 H27A 0.9800
C27 H27B 0.9800
C27 H27C 0.9800
C45 H45A 0.9800
C45 H45B 0.9800
C45 H45C 0.9800
C44 H44A 0.9800
C44 H44B 0.9800
C44 H44C 0.9800
C37 H37A 0.9800
C37 H37B 0.9800
C37 H37C 0.9800
C16 H16A 0.9800
C16 H16B 0.9800
C16 H16C 0.9800
C17 H17A 0.9800
C17 H17B 0.9800
C17 H17C 0.9800
C36 H36A 0.9800
C36 H36B 0.9800
C36 H36C 0.9800
C31 H31A 0.9800
C31 H31B 0.9800
C31 H31C 0.9800

loop_
_geom_torsion_atom_site_label_1
_geom_torsion_atom_site_label_2
_geom_torsion_atom_site_label_3
_geom_torsion_atom_site_label_4
_geom_torsion
Co1 C38 C42 C41 -58.1(2)
Co1 C38 C42 C47 123.4(3)
Co1 C38 C39 C40 60.6(2)
Co1 C38 C39 C44 -117.7(4)
Co1 C42 C41 C40 -62.8(2)
Co1 C42 C41 C46 121.2(3)
Co1 C41 C40 C39 -59.2(2)
Co1 C41 C40 C45 122.7(4)
Co1 C39 C40 C41 58.2(2)
Co1 C39 C40 C45 -123.8(4)
N2 C2 C7 C6 -176.7(3)
N2 C2 C7 C23 3.2(5)
C9 C8 C19 C18 1.7(5)
C9 C8 C19 C20 -179.8(3)
C9 C13 C14 C18 0.8(5)
C9 C13 C14 C15 178.8(3)
C3 C8 C19 C18 -177.3(3)
C3 C8 C19 C20 1.2(5)
C3 C4 C5 C6 2.2(5)
C3 C2 C7 C6 3.0(5)
C3 C2 C7 C23 -177.1(3)
C8 C9 C13 C14 0.0(5)
C8 C9 C10 C11 -83.3(4)
C8 C9 C10 C12 151.9(3)
C8 C3 C4 C5 177.2(3)
C8 C3 C2 N2 -0.1(5)
C8 C3 C2 C7 -179.9(3)
C8 C19 C18 C14 -0.9(5)
C8 C19 C20 C22 131.8(4)
C8 C19 C20 C21 -102.1(4)
C4 C3 C8 C9 -75.4(4)
C4 C3 C8 C19 103.6(4)
C4 C3 C2 N2 179.6(3)
C4 C3 C2 C7 -0.2(5)
C13 C9 C8 C3 177.7(3)
C13 C9 C8 C19 -1.3(4)
C13 C9 C10 C11 94.9(4)
C13 C9 C10 C12 -29.9(4)
C13 C14 C15 C16 -108.5(4)
C13 C14 C15 C17 14.7(5)
C24 C23 C7 C6 -87.9(4)
C24 C23 C7 C2 92.3(4)
C24 C23 C34 C35 -178.9(3)
C24 C23 C34 C33 2.0(5)
C24 C28 C29 C33 0.7(5)
C24 C28 C29 C30 179.1(3)
C5 C6 C7 C2 -3.3(5)
C5 C6 C7 C23 176.8(3)
C10 C9 C8 C3 -4.0(4)
C10 C9 C8 C19 176.9(3)
C10 C9 C13 C14 -178.2(3)
C2 C3 C8 C9 104.2(4)
C2 C3 C8 C19 -76.7(4)
C2 C3 C4 C5 -2.5(5)
C19 C18 C14 C13 -0.4(5)
C19 C18 C14 C15 -178.4(3)
C23 C24 C28 C29 0.4(5)
C23 C24 C25 C26 -96.6(4)
C23 C24 C25 C27 140.3(3)
C23 C34 C35 C37 -103.9(4)
C23 C34 C35 C36 131.6(4)
C23 C34 C33 C29 -0.8(5)
C38 C42 C41 Co1 58.9(2)
C38 C42 C41 C40 -3.9(4)
C38 C42 C41 C46 -179.9(3)
C38 C39 C40 Co1 -59.7(2)
C38 C39 C40 C41 -1.6(4)
C38 C39 C40 C45 176.4(3)
C42 C38 C39 Co1 -61.4(2)
C42 C38 C39 C40 -0.8(4)
C42 C38 C39 C44 -179.2(3)
C42 C41 C40 Co1 62.6(2)
C42 C41 C40 C39 3.4(4)
C42 C41 C40 C45 -174.7(3)
C18 C19 C20 C22 -49.7(5)
C18 C19 C20 C21 76.3(4)
C18 C14 C15 C16 69.4(4)
C18 C14 C15 C17 -167.4(4)
C7 C6 C5 C4 0.8(5)
C7 C23 C34 C35 -1.0(5)
C7 C23 C34 C33 179.9(3)
C34 C23 C7 C6 94.2(4)
C34 C23 C7 C2 -85.7(4)
C34 C33 C29 C28 -0.5(5)
C34 C33 C29 C30 -178.8(3)
C20 C19 C18 C14 -179.4(3)
C39 C38 C42 Co1 61.0(2)
C39 C38 C42 C41 2.9(4)
C39 C38 C42 C47 -175.6(3)
C28 C24 C23 C7 -179.7(3)
C28 C24 C23 C34 -1.8(5)
C28 C24 C25 C26 80.7(4)
C28 C24 C25 C27 -42.4(5)
C28 C29 C30 C32 118.2(4)
C28 C29 C30 C31 -112.4(5)
C25 C24 C23 C7 -2.3(5)
C25 C24 C23 C34 175.6(3)
C25 C24 C28 C29 -177.0(3)
C35 C34 C33 C29 -180.0(3)
C1 N2 C2 C3 -165.5(11)
C1 N2 C2 C7 14.3(14)
C33 C34 C35 C37 75.2(5)
C33 C34 C35 C36 -49.2(5)
C33 C29 C30 C32 -63.6(5)
C33 C29 C30 C31 65.8(6)
C47 C42 C41 Co1 -122.6(3)
C47 C42 C41 C40 174.6(3)
C47 C42 C41 C46 -1.5(5)
C43 C38 C42 Co1 -116.5(3)
C43 C38 C42 C41 -174.7(3)
C43 C38 C42 C47 6.9(5)
C43 C38 C39 Co1 116.2(3)
C43 C38 C39 C40 176.8(3)
C43 C38 C39 C44 -1.5(5)
C46 C41 C40 Co1 -121.4(3)
C46 C41 C40 C39 179.4(3)
C46 C41 C40 C45 1.4(6)
C44 C39 C40 Co1 118.5(4)
C44 C39 C40 C41 176.7(3)
C44 C39 C40 C45 -5.3(6)
